data_1513127
loop_
_publ_author_name
'Cui, Chun-Xiao'
'Li, Hui'
'Yang, Xian-Jin'
'Yang, Jun'
'Li, Xiao-Qiang'

_publ_section_title
;
 One-Pot Synthesis of Functionalized 2,5-Dihydrofurans via an
 Amine-Promoted Petasis Borono--Mannich Reaction
;
_journal_issue 23
_journal_name_full 'Organic Letters'
_journal_page_first 5944
_journal_paper_doi 10.1021/ol402782f
_journal_volume 15
_journal_year 2013
_chemical_formula_sum 'C17 H16 O2'
_chemical_formula_weight 252.30
_chemical_name_systematic
; 
 ? 
;
_space_group_IT_number 2
_symmetry_cell_setting triclinic
_symmetry_space_group_name_Hall '-P 1'
_symmetry_space_group_name_H-M 'P -1'
_atom_sites_solution_hydrogens geom
_atom_sites_solution_primary direct
_atom_sites_solution_secondary difmap
_audit_creation_method SHELXL-97
_cell_angle_alpha 104.545(4)
_cell_angle_beta 103.338(2)
_cell_angle_gamma 93.620(3)
_cell_formula_units_Z 2
_cell_length_a 5.3111(7)
_cell_length_b 11.4886(16)
_cell_length_c 11.4900(17)
_cell_measurement_reflns_used 1693
_cell_measurement_temperature 293(2)
_cell_measurement_theta_max 55.889
_cell_measurement_theta_min 5.922
_cell_volume 654.83(16)
_computing_cell_refinement 'Bruker SMART'
_computing_data_collection 'Bruker SMART'
_computing_data_reduction 'Bruker SHELXTL'
_computing_molecular_graphics 'Bruker SHELXTL'
_computing_publication_material 'Bruker SHELXTL'
_computing_structure_refinement 'SHELXL-97 (Sheldrick, 1997)'
_computing_structure_solution 'SHELXS-97 (Sheldrick, 1990)'
_diffrn_ambient_temperature 293(2)
_diffrn_measured_fraction_theta_full 0.995
_diffrn_measured_fraction_theta_max 0.995
_diffrn_measurement_device_type 'CCD area detector'
_diffrn_measurement_method 'phi and omega scans'
_diffrn_radiation_monochromator graphite
_diffrn_radiation_source 'fine-focus sealed tube'
_diffrn_radiation_type MoK\a
_diffrn_radiation_wavelength 0.71073
_diffrn_reflns_av_R_equivalents 0.0177
_diffrn_reflns_av_sigmaI/netI 0.0302
_diffrn_reflns_limit_h_max 6
_diffrn_reflns_limit_h_min -6
_diffrn_reflns_limit_k_max 12
_diffrn_reflns_limit_k_min -14
_diffrn_reflns_limit_l_max 12
_diffrn_reflns_limit_l_min -14
_diffrn_reflns_number 4274
_diffrn_reflns_theta_full 27.00
_diffrn_reflns_theta_max 27.00
_diffrn_reflns_theta_min 1.85
_exptl_absorpt_coefficient_mu 0.083
_exptl_absorpt_correction_T_max 1.0000
_exptl_absorpt_correction_T_min 0.7292
_exptl_absorpt_correction_type empirical
_exptl_absorpt_process_details sadabs
_exptl_crystal_colour colorless
_exptl_crystal_density_diffrn 1.280
_exptl_crystal_density_method 'not measured'
_exptl_crystal_description prismatic
_exptl_crystal_F_000 268
_exptl_crystal_size_max 0.254
_exptl_crystal_size_mid 0.165
_exptl_crystal_size_min 0.112
_refine_diff_density_max 0.259
_refine_diff_density_min -0.223
_refine_diff_density_rms 0.043
_refine_ls_extinction_method none
_refine_ls_goodness_of_fit_ref 1.029
_refine_ls_hydrogen_treatment constr
_refine_ls_matrix_type full
_refine_ls_number_parameters 174
_refine_ls_number_reflns 2854
_refine_ls_number_restraints 0
_refine_ls_restrained_S_all 1.029
_refine_ls_R_factor_all 0.0575
_refine_ls_R_factor_gt 0.0481
_refine_ls_shift/su_max 0.000
_refine_ls_shift/su_mean 0.000
_refine_ls_structure_factor_coef Fsqd
_refine_ls_weighting_details 'calc w=1/[\s^2^(Fo^2^)+(0.0734P)^2^+0.1438P] where P=(Fo^2^+2Fc^2^)/3'
_refine_ls_weighting_scheme calc
_refine_ls_wR_factor_gt 0.1289
_refine_ls_wR_factor_ref 0.1376
_reflns_number_gt 2355
_reflns_number_total 2854
_reflns_threshold_expression >2sigma(I)
_cod_data_source_file ol402782f_si_001.cif
_cod_data_source_block cd213209
_cod_depositor_comments
;
The following automatic conversions were performed:

'_symmetry_cell_setting' value 'Triclinic' changed to 'triclinic'
according to /home/saulius/struct/CIF-dictionaries/cif_core.dic
dictionary named 'cif_core.dic' version 2.4.2 from 2011-04-26.

Automatic conversion script
Id: cif_fix_values 1891 2012-01-12 08:04:46Z andrius 
;
_cod_original_sg_symbol_H-M P-1
_cod_database_code 1513127

loop_
_symmetry_equiv_pos_as_xyz
'x, y, z'
'-x, -y, -z'

loop_
_atom_site_label
_atom_site_type_symbol
_atom_site_fract_x
_atom_site_fract_y
_atom_site_fract_z
_atom_site_U_iso_or_equiv
_atom_site_adp_type
_atom_site_occupancy
_atom_site_symmetry_multiplicity
_atom_site_calc_flag
_atom_site_refinement_flags
O1 O 0.0894(2) 0.38469(10) 0.44379(9) 0.0403(3) Uani 1 1 d .
H1 H -0.0239 0.3681 0.4770 0.060 Uiso 1 1 calc R
O2 O 0.2695(2) 0.63993(10) 0.42531(10) 0.0440(3) Uani 1 1 d .
C1 C -0.0225(3) 0.38006(12) 0.32314(13) 0.0316(3) Uani 1 1 d .
C2 C -0.2551(3) 0.30698(13) 0.25602(14) 0.0392(4) Uani 1 1 d .
H2 H -0.3458 0.2635 0.2951 0.047 Uiso 1 1 calc R
C3 C -0.3521(3) 0.29868(14) 0.13146(15) 0.0449(4) Uani 1 1 d .
H3 H -0.5072 0.2491 0.0868 0.054 Uiso 1 1 calc R
C4 C -0.2198(3) 0.36359(15) 0.07290(14) 0.0440(4) Uani 1 1 d .
H4 H -0.2828 0.3566 -0.0114 0.053 Uiso 1 1 calc R
C5 C 0.0087(3) 0.43950(14) 0.14137(13) 0.0379(3) Uani 1 1 d .
H5 H 0.0964 0.4841 0.1021 0.045 Uiso 1 1 calc R
C6 C 0.1092(3) 0.45037(12) 0.26689(13) 0.0307(3) Uani 1 1 d .
C7 C 0.3489(3) 0.53704(13) 0.34481(13) 0.0333(3) Uani 1 1 d .
H7 H 0.4620 0.4952 0.3966 0.040 Uiso 1 1 calc R
C8 C 0.5075(3) 0.59572(13) 0.27821(13) 0.0334(3) Uani 1 1 d .
H8 H 0.5736 0.5533 0.2140 0.040 Uiso 1 1 calc R
C9 C 0.5424(3) 0.71528(13) 0.32159(12) 0.0316(3) Uani 1 1 d .
C10 C 0.4042(3) 0.75083(14) 0.42290(14) 0.0387(4) Uani 1 1 d .
H10A H 0.5282 0.7886 0.5022 0.046 Uiso 1 1 calc R
H10B H 0.2821 0.8072 0.4047 0.046 Uiso 1 1 calc R
C11 C 0.6997(3) 0.80484(13) 0.28680(13) 0.0320(3) Uani 1 1 d .
C12 C 0.8167(3) 0.77043(14) 0.18832(15) 0.0415(4) Uani 1 1 d .
H12 H 0.7931 0.6895 0.1428 0.050 Uiso 1 1 calc R
C13 C 0.9671(3) 0.85512(15) 0.15773(16) 0.0451(4) Uani 1 1 d .
H13 H 1.0410 0.8300 0.0911 0.054 Uiso 1 1 calc R
C14 C 1.0106(3) 0.97666(15) 0.22389(15) 0.0424(4) Uani 1 1 d .
C15 C 0.8971(3) 1.01085(15) 0.32181(17) 0.0473(4) Uani 1 1 d .
H15 H 0.9244 1.0916 0.3681 0.057 Uiso 1 1 calc R
C16 C 0.7430(3) 0.92687(14) 0.35242(15) 0.0434(4) Uani 1 1 d .
H16 H 0.6671 0.9528 0.4182 0.052 Uiso 1 1 calc R
C17 C 1.1770(4) 1.06756(18) 0.1895(2) 0.0605(5) Uani 1 1 d .
H17A H 1.3156 1.0298 0.1605 0.091 Uiso 1 1 calc R
H17B H 1.2497 1.1349 0.2612 0.091 Uiso 1 1 calc R
H17C H 1.0716 1.0958 0.1250 0.091 Uiso 1 1 calc R

loop_
_atom_site_aniso_label
_atom_site_aniso_U_11
_atom_site_aniso_U_22
_atom_site_aniso_U_33
_atom_site_aniso_U_23
_atom_site_aniso_U_13
_atom_site_aniso_U_12
O1 0.0370(6) 0.0523(7) 0.0377(6) 0.0222(5) 0.0122(4) -0.0013(5)
O2 0.0467(6) 0.0440(6) 0.0417(6) 0.0042(5) 0.0249(5) -0.0096(5)
C1 0.0334(7) 0.0309(7) 0.0349(7) 0.0123(6) 0.0132(6) 0.0062(5)
C2 0.0389(8) 0.0330(8) 0.0472(8) 0.0136(6) 0.0134(7) -0.0034(6)
C3 0.0405(8) 0.0390(8) 0.0460(9) 0.0042(7) 0.0046(7) -0.0075(7)
C4 0.0468(9) 0.0487(9) 0.0322(7) 0.0074(7) 0.0072(7) 0.0012(7)
C5 0.0390(8) 0.0430(8) 0.0349(7) 0.0137(6) 0.0135(6) 0.0012(6)
C6 0.0301(7) 0.0308(7) 0.0341(7) 0.0104(5) 0.0120(5) 0.0035(5)
C7 0.0315(7) 0.0387(8) 0.0335(7) 0.0142(6) 0.0116(6) 0.0011(6)
C8 0.0297(7) 0.0378(8) 0.0367(7) 0.0134(6) 0.0138(6) 0.0016(6)
C9 0.0271(6) 0.0376(8) 0.0311(7) 0.0116(6) 0.0081(5) 0.0000(5)
C10 0.0385(8) 0.0400(8) 0.0367(8) 0.0067(6) 0.0145(6) -0.0052(6)
C11 0.0285(7) 0.0355(7) 0.0329(7) 0.0125(6) 0.0070(5) 0.0000(5)
C12 0.0463(9) 0.0373(8) 0.0419(8) 0.0085(6) 0.0182(7) -0.0027(7)
C13 0.0469(9) 0.0475(9) 0.0462(9) 0.0145(7) 0.0226(7) -0.0013(7)
C14 0.0360(8) 0.0426(9) 0.0516(9) 0.0227(7) 0.0087(7) -0.0030(6)
C15 0.0540(10) 0.0316(8) 0.0557(10) 0.0113(7) 0.0156(8) -0.0020(7)
C16 0.0478(9) 0.0391(8) 0.0455(9) 0.0093(7) 0.0197(7) 0.0023(7)
C17 0.0585(11) 0.0530(11) 0.0762(13) 0.0288(10) 0.0213(10) -0.0095(9)

loop_
_atom_type_symbol
_atom_type_description
_atom_type_scat_dispersion_real
_atom_type_scat_dispersion_imag
_atom_type_scat_source
C C 0.0033 0.0016 'International Tables Vol C Tables 4.2.6.8 and 6.1.1.4'
H H 0.0000 0.0000 'International Tables Vol C Tables 4.2.6.8 and 6.1.1.4'
O O 0.0106 0.0060 'International Tables Vol C Tables 4.2.6.8 and 6.1.1.4'

loop_
_geom_angle_atom_site_label_1
_geom_angle_atom_site_label_2
_geom_angle_atom_site_label_3
_geom_angle
C1 O1 H1 109.5
C10 O2 C7 110.06(10)
O1 C1 C2 122.20(12)
O1 C1 C6 117.41(12)
C2 C1 C6 120.38(13)
C3 C2 C1 120.21(14)
C3 C2 H2 119.9
C1 C2 H2 119.9
C4 C3 C2 120.31(14)
C4 C3 H3 119.8
C2 C3 H3 119.8
C3 C4 C5 119.27(14)
C3 C4 H4 120.4
C5 C4 H4 120.4
C6 C5 C4 121.59(14)
C6 C5 H5 119.2
C4 C5 H5 119.2
C5 C6 C1 118.15(13)
C5 C6 C7 122.58(12)
C1 C6 C7 119.25(12)
O2 C7 C8 103.13(11)
O2 C7 C6 109.02(11)
C8 C7 C6 117.49(12)
O2 C7 H7 108.9
C8 C7 H7 108.9
C6 C7 H7 108.9
C9 C8 C7 111.82(13)
C9 C8 H8 124.1
C7 C8 H8 124.1
C8 C9 C11 128.55(13)
C8 C9 C10 108.98(12)
C11 C9 C10 122.38(13)
O2 C10 C9 105.19(12)
O2 C10 H10A 110.7
C9 C10 H10A 110.7
O2 C10 H10B 110.7
C9 C10 H10B 110.7
H10A C10 H10B 108.8
C16 C11 C12 117.19(13)
C16 C11 C9 121.36(13)
C12 C11 C9 121.43(13)
C13 C12 C11 120.88(15)
C13 C12 H12 119.6
C11 C12 H12 119.6
C12 C13 C14 121.67(15)
C12 C13 H13 119.2
C14 C13 H13 119.2
C15 C14 C13 117.63(14)
C15 C14 C17 121.52(16)
C13 C14 C17 120.85(16)
C14 C15 C16 121.21(15)
C14 C15 H15 119.4
C16 C15 H15 119.4
C15 C16 C11 121.40(15)
C15 C16 H16 119.3
C11 C16 H16 119.3
C14 C17 H17A 109.5
C14 C17 H17B 109.5
H17A C17 H17B 109.5
C14 C17 H17C 109.5
H17A C17 H17C 109.5
H17B C17 H17C 109.5

loop_
_geom_bond_atom_site_label_1
_geom_bond_atom_site_label_2
_geom_bond_distance
O1 C1 1.3626(17)
O1 H1 0.8200
O2 C10 1.4311(18)
O2 C7 1.4577(18)
C1 C2 1.389(2)
C1 C6 1.3995(18)
C2 C3 1.381(2)
C2 H2 0.9300
C3 C4 1.381(2)
C3 H3 0.9300
C4 C5 1.391(2)
C4 H4 0.9300
C5 C6 1.388(2)
C5 H5 0.9300
C6 C7 1.5101(19)
C7 C8 1.4945(18)
C7 H7 0.9800
C8 C9 1.323(2)
C8 H8 0.9300
C9 C11 1.4727(18)
C9 C10 1.501(2)
C10 H10A 0.9700
C10 H10B 0.9700
C11 C16 1.391(2)
C11 C12 1.398(2)
C12 C13 1.383(2)
C12 H12 0.9300
C13 C14 1.388(2)
C13 H13 0.9300
C14 C15 1.380(2)
C14 C17 1.510(2)
C15 C16 1.389(2)
C15 H15 0.9300
C16 H16 0.9300
C17 H17A 0.9600
C17 H17B 0.9600
C17 H17C 0.9600

loop_
_geom_hbond_atom_site_label_D
_geom_hbond_atom_site_label_H
_geom_hbond_atom_site_label_A
_geom_hbond_distance_DH
_geom_hbond_distance_HA
_geom_hbond_distance_DA
_geom_hbond_angle_DHA
_geom_hbond_site_symmetry_A
O1 H1 O2 0.82 1.92 2.7283(14) 169.1 2_566

loop_
_geom_torsion_atom_site_label_1
_geom_torsion_atom_site_label_2
_geom_torsion_atom_site_label_3
_geom_torsion_atom_site_label_4
_geom_torsion
O1 C1 C2 C3 -175.49(14)
C6 C1 C2 C3 3.1(2)
C1 C2 C3 C4 -0.5(2)
C2 C3 C4 C5 -1.5(2)
C3 C4 C5 C6 0.9(2)
C4 C5 C6 C1 1.6(2)
C4 C5 C6 C7 -176.68(13)
O1 C1 C6 C5 175.04(13)
C2 C1 C6 C5 -3.6(2)
O1 C1 C6 C7 -6.60(19)
C2 C1 C6 C7 174.77(13)
C10 O2 C7 C8 -8.99(15)
C10 O2 C7 C6 -134.57(12)
C5 C6 C7 O2 105.63(15)
C1 C6 C7 O2 -72.65(15)
C5 C6 C7 C8 -11.1(2)
C1 C6 C7 C8 170.58(12)
O2 C7 C8 C9 6.06(16)
C6 C7 C8 C9 125.98(14)
C7 C8 C9 C11 175.72(13)
C7 C8 C9 C10 -0.95(17)
C7 O2 C10 C9 8.63(15)
C8 C9 C10 O2 -4.70(16)
C11 C9 C10 O2 178.38(12)
C8 C9 C11 C16 -171.75(15)
C10 C9 C11 C16 4.5(2)
C8 C9 C11 C12 6.8(2)
C10 C9 C11 C12 -176.96(13)
C16 C11 C12 C13 -0.5(2)
C9 C11 C12 C13 -179.05(13)
C11 C12 C13 C14 0.8(3)
C12 C13 C14 C15 -0.3(2)
C12 C13 C14 C17 179.57(16)
C13 C14 C15 C16 -0.6(3)
C17 C14 C15 C16 179.60(16)
C14 C15 C16 C11 0.9(3)
C12 C11 C16 C15 -0.4(2)
C9 C11 C16 C15 178.23(14)
